data_7245264
loop_
_publ_author_name
'Ahsan, Mollah Rohan'
'Mukherjee, Arijit'

_publ_section_title
;
 Ternary and quaternary cocrystals of 2,7-dihydroxynaphthalene: systematic
 design with a large synthon module
;
_journal_name_full CrystEngComm
_journal_paper_doi 10.1039/D2CE00735E
_journal_year 2022
_chemical_formula_moiety 'C16 H10, 2(C13 H9 N), 2(C10 H8 O2), 2(C8 H12 N2)'
_chemical_formula_sum 'C78 H68 N6 O4'
_chemical_formula_weight 1153.38
_space_group_crystal_system triclinic
_space_group_IT_number 2
_space_group_name_Hall '-P 1'
_space_group_name_H-M_alt 'P -1'
_atom_sites_solution_hydrogens mixed
_atom_sites_solution_primary iterative
_audit_creation_date 2022-06-28
_audit_creation_method
;
Olex2 1.5
(compiled 2022.04.07 svn.rca3783a0 for OlexSys, GUI svn.r6498)
;
_audit_update_record
;
2022-07-07 deposited with the CCDC.	2022-07-19 downloaded from the CCDC.
;
_cell_angle_alpha 91.725(2)
_cell_angle_beta 104.910(2)
_cell_angle_gamma 102.633(2)
_cell_formula_units_Z 1
_cell_length_a 9.2111(3)
_cell_length_b 11.8322(4)
_cell_length_c 14.3846(4)
_cell_measurement_reflns_used 7563
_cell_measurement_temperature 123
_cell_measurement_theta_max 74.5540
_cell_measurement_theta_min 3.2030
_cell_volume 1472.07(8)
_computing_cell_refinement 'CrysAlisPro 1.171.41.115a (Rigaku OD, 2021)'
_computing_data_collection 'CrysAlisPro 1.171.41.115a (Rigaku OD, 2021)'
_computing_data_reduction 'CrysAlisPro 1.171.41.115a (Rigaku OD, 2021)'
_computing_molecular_graphics 'Olex2 1.5 (Dolomanov et al., 2009)'
_computing_publication_material 'Olex2 1.5 (Dolomanov et al., 2009)'
_computing_structure_refinement 'SHELXL 2018/3 (Sheldrick, 2015)'
_computing_structure_solution 'olex2.solve 1.5 (Bourhis et al., 2015)'
_diffrn_ambient_temperature 123.00
_diffrn_detector 'Hybrid Pixel Array Detector'
_diffrn_detector_area_resol_mean 5.8140
_diffrn_measured_fraction_theta_full 0.995
_diffrn_measured_fraction_theta_max 0.986
_diffrn_measurement_details
;
List of Runs (angles in degrees, time in seconds):

  # Type    Start    End  Width  t~exp~   \w     \q     \k     \f   Frames
#--------------------------------------------------------------------------
  1  \w    -41.00 -15.00   0.50    1.74    --    0.00 -19.00   0.00   52
  2  \w    -85.00 -51.00   0.50    1.74    --    0.00 -19.00   0.00   68
  3  \w    -39.00  31.00   0.50    1.74    --    0.00 -82.00-150.00  140
  4  \w    -84.00  16.00   0.50    1.74    --    0.00 -57.00 120.00  200
  5  \w    -19.00  46.00   0.50    1.74    --    0.00  40.00  -4.00  130
  6  \w    -67.00 -41.00   0.50    1.74    --    0.00 -82.00-150.00   52
  7  \w     19.00 140.00   0.50    6.97    --  107.20 -82.00  30.00  242
  8  \w     87.00 196.00   0.50    6.97    --  107.20  45.00-180.00  218
  9  \w     32.00  58.00   0.50    6.97    --  107.20 -15.00   0.00   52
 10  \w     77.00 129.00   0.50    6.97    --  107.20 -82.00 120.00  104
 11  \w     85.00 126.00   0.50    6.97    --  107.20 -30.00-180.00   82
 12  \w     21.00 132.00   0.50    6.97    --  107.20 -61.00-120.00  222
 13  \w     20.00  68.00   0.50    6.97    --  107.20 -61.00 120.00   96
 14  \w     75.00 113.00   0.50    6.97    --  107.20 -61.00 120.00   76
 15  \w     20.00  70.00   0.50    6.97    --  107.20 -82.00 120.00  100
 16  \w     19.00 140.00   0.50    6.97    --  107.20 -82.00-120.00  242
 17  \w     80.00 195.00   0.50    6.97    --  107.20  15.00-120.00  230
 18  \w     88.00 116.00   0.50    6.97    --  107.20 -82.00 -30.00   56
 19  \w    102.00 134.00   0.50    6.97    --  107.20 -15.00-150.00   64
 20  \w    139.00 172.00   0.50    6.97    --  107.20  15.00 -30.00   66
 21  \w     26.00  96.00   0.50    6.97    --  107.20 -61.00  30.00  140
 22  \w     91.00 117.00   0.50    6.97    --  107.20 -82.00-180.00   52
 23  \w     27.00  96.00   0.50    6.97    --  107.20 -15.00-150.00  138
 24  \w     88.00 113.00   0.50    6.97    --  107.20 -82.00  60.00   50
 25  \w     73.00 135.00   0.50    6.97    --  107.20 -15.00   0.00  124
;
_diffrn_measurement_device 'four-circle diffractometer'
_diffrn_measurement_device_type 'XtaLAB AFC12 (RINC): Kappa dual home/near'
_diffrn_measurement_method '\w scans'
_diffrn_orient_matrix_type 'CrysAlisPro convention (1999,Acta A55,543-557)'
_diffrn_orient_matrix_UB_11 -0.1653742000
_diffrn_orient_matrix_UB_12 -0.0712734000
_diffrn_orient_matrix_UB_13 -0.0096162000
_diffrn_orient_matrix_UB_21 0.0659528000
_diffrn_orient_matrix_UB_22 -0.0943872000
_diffrn_orient_matrix_UB_23 0.0564568000
_diffrn_orient_matrix_UB_31 0.0004991000
_diffrn_orient_matrix_UB_32 0.0629729000
_diffrn_orient_matrix_UB_33 0.0954325000
_diffrn_radiation_monochromator mirror
_diffrn_radiation_probe x-ray
_diffrn_radiation_type 'Cu K\a'
_diffrn_radiation_wavelength 1.54184
_diffrn_reflns_av_R_equivalents 0.0454
_diffrn_reflns_av_unetI/netI 0.0502
_diffrn_reflns_Laue_measured_fraction_full 0.995
_diffrn_reflns_Laue_measured_fraction_max 0.986
_diffrn_reflns_limit_h_max 11
_diffrn_reflns_limit_h_min -11
_diffrn_reflns_limit_k_max 14
_diffrn_reflns_limit_k_min -14
_diffrn_reflns_limit_l_max 17
_diffrn_reflns_limit_l_min -11
_diffrn_reflns_number 15805
_diffrn_reflns_point_group_measured_fraction_full 0.995
_diffrn_reflns_point_group_measured_fraction_max 0.986
_diffrn_reflns_theta_full 67.684
_diffrn_reflns_theta_max 74.493
_diffrn_reflns_theta_min 3.193
_diffrn_source 'micro-focus sealed X-ray tube'
_diffrn_source_type 'Rigaku (Cu) X-ray Source'
_exptl_absorpt_coefficient_mu 0.632
_exptl_absorpt_correction_T_max 1.00000
_exptl_absorpt_correction_T_min 0.62481
_exptl_absorpt_correction_type multi-scan
_exptl_absorpt_process_details
;
CrysAlisPro 1.171.41.115a (Rigaku Oxford Diffraction, 2021)
Empirical absorption correction using spherical harmonics,
implemented in SCALE3 ABSPACK scaling algorithm.
;
_exptl_crystal_colour yellow
_exptl_crystal_colour_primary yellow
_exptl_crystal_density_diffrn 1.301
_exptl_crystal_description block
_exptl_crystal_F_000 610
_exptl_crystal_size_max 0.2
_exptl_crystal_size_mid 0.1
_exptl_crystal_size_min 0.1
_refine_diff_density_max 0.505
_refine_diff_density_min -0.311
_refine_diff_density_rms 0.066
_refine_ls_extinction_method none
_refine_ls_goodness_of_fit_ref 1.061
_refine_ls_hydrogen_treatment mixed
_refine_ls_matrix_type full
_refine_ls_number_parameters 503
_refine_ls_number_reflns 5942
_refine_ls_number_restraints 0
_refine_ls_restrained_S_all 1.061
_refine_ls_R_factor_all 0.0693
_refine_ls_R_factor_gt 0.0627
_refine_ls_shift/su_max 0.001
_refine_ls_shift/su_mean 0.000
_refine_ls_structure_factor_coef Fsqd
_refine_ls_weighting_details 'w=1/[\s^2^(Fo^2^)+(0.1331P)^2^+0.1984P] where P=(Fo^2^+2Fc^2^)/3'
_refine_ls_weighting_scheme calc
_refine_ls_wR_factor_gt 0.1888
_refine_ls_wR_factor_ref 0.1970
_reflns_Friedel_coverage 0.000
_reflns_number_gt 4986
_reflns_number_total 5942
_reflns_threshold_expression 'I > 2\s(I)'
_cod_data_source_file d2ce00735e2.cif
_cod_data_source_block exp_969_am-r-19c-crysalispro
_cod_database_code 7245264
_shelx_shelxl_version_number 2018/3
_publ_section_exptl
;
Any special experimental details
;
_shelx_space_group_comment
;
The symmetry employed for this shelxl refinement is uniquely defined
by the following loop, which should always be used as a source of
symmetry information in preference to the above space-group names.
They are only intended as comments.
;
_shelx_estimated_absorpt_t_max 0.939
_shelx_estimated_absorpt_t_min 0.884
_olex2_refinement_description
;
1. Fixed Uiso
 At 1.2 times of:
  All C(H) groups
 At 1.5 times of:
  All C(H,H,H) groups
2.a Aromatic/amide H refined with riding coordinates:
 C39(H39), C43(H43)
2.b Idealised Me refined as rotating group:
 C33(H33A,H33B,H33C), C36(H36A,H36B,H36C)
;
_olex2_submission_special_instructions 'No special instructions were received'
_oxdiff_exptl_absorpt_empirical_details
;
Empirical correction (ABSPACK) includes:
- Absorption correction using spherical harmonics
- Frame scaling
;
_oxdiff_exptl_absorpt_empirical_full_max 2.862
_oxdiff_exptl_absorpt_empirical_full_min 0.463

loop_
_space_group_symop_operation_xyz
'x, y, z'
'-x, -y, -z'

loop_
_atom_site_label
_atom_site_type_symbol
_atom_site_fract_x
_atom_site_fract_y
_atom_site_fract_z
_atom_site_U_iso_or_equiv
_atom_site_adp_type
_atom_site_occupancy
_atom_site_site_symmetry_order
_atom_site_calc_flag
_atom_site_refinement_flags_posn
_atom_site_refinement_flags_adp
_atom_site_refinement_flags_occupancy
_atom_site_disorder_assembly
_atom_site_disorder_group
O1 O 0.16302(13) 0.56940(9) 0.88959(8) 0.0321(3) Uani 1 1 d . . . . .
H1 H 0.230(3) 0.611(2) 0.8629(16) 0.048(6) Uiso 1 1 d . . . . .
O2 O 0.10020(14) 0.15946(10) 0.48364(9) 0.0368(3) Uani 1 1 d . . . . .
H2 H 0.167(3) 0.212(2) 0.4710(18) 0.057(7) Uiso 1 1 d . . . . .
N3 N 0.38842(14) 0.71686(11) 0.83111(9) 0.0276(3) Uani 1 1 d . . . . .
N4 N 0.33461(15) 0.30060(12) 0.42794(9) 0.0316(3) Uani 1 1 d . . . . .
N5 N 0.57700(15) 0.44950(12) 0.38277(9) 0.0318(3) Uani 1 1 d . . . . .
C6 C 0.10094(16) 0.46797(13) 0.83175(11) 0.0281(3) Uani 1 1 d . . . . .
C7 C -0.02195(17) 0.38995(14) 0.85539(12) 0.0318(3) Uani 1 1 d . . . . .
H7 H -0.047(2) 0.4100(18) 0.9117(15) 0.040(5) Uiso 1 1 d . . . . .
C8 C -0.09224(17) 0.28692(14) 0.80007(12) 0.0324(3) Uani 1 1 d . . . . .
H8 H -0.175(3) 0.2322(19) 0.8179(15) 0.045(5) Uiso 1 1 d . . . . .
C9 C -0.04424(17) 0.25475(13) 0.71968(11) 0.0294(3) Uani 1 1 d . . . . .
C10 C -0.11318(17) 0.14759(13) 0.66179(12) 0.0321(3) Uani 1 1 d . . . . .
H10 H -0.197(2) 0.0950(17) 0.6787(13) 0.031(4) Uiso 1 1 d . . . . .
C11 C -0.06408(17) 0.11836(13) 0.58497(12) 0.0321(3) Uani 1 1 d . . . . .
H11 H -0.107(2) 0.0459(18) 0.5470(14) 0.039(5) Uiso 1 1 d . . . . .
C12 C 0.05840(17) 0.19653(13) 0.56081(11) 0.0296(3) Uani 1 1 d . . . . .
C13 C 0.12807(16) 0.30164(13) 0.61441(11) 0.0284(3) Uani 1 1 d . . . . .
H13 H 0.212(2) 0.3557(16) 0.5969(13) 0.029(4) Uiso 1 1 d . . . . .
C14 C 0.07930(16) 0.33310(12) 0.69562(10) 0.0268(3) Uani 1 1 d . . . . .
C15 C 0.15044(16) 0.43986(12) 0.75359(11) 0.0276(3) Uani 1 1 d . . . . .
H15 H 0.235(2) 0.4919(17) 0.7378(13) 0.031(4) Uiso 1 1 d . . . . .
C16 C 0.53393(17) 0.70065(13) 0.85176(10) 0.0271(3) Uani 1 1 d . . . . .
C17 C 0.56494(19) 0.60083(13) 0.89822(11) 0.0315(3) Uani 1 1 d . . . . .
H17 H 0.478(3) 0.5455(19) 0.9154(15) 0.044(5) Uiso 1 1 d . . . . .
C18 C 0.7104(2) 0.58192(14) 0.92083(12) 0.0349(4) Uani 1 1 d . . . . .
H18 H 0.727(3) 0.513(2) 0.9535(15) 0.048(6) Uiso 1 1 d . . . . .
C19 C 0.83349(19) 0.66116(15) 0.89723(12) 0.0369(4) Uani 1 1 d . . . . .
H19 H 0.930(3) 0.644(2) 0.9117(18) 0.064(7) Uiso 1 1 d . . . . .
C20 C 0.80829(18) 0.75731(15) 0.85309(12) 0.0346(4) Uani 1 1 d . . . . .
H20 H 0.890(3) 0.812(2) 0.8331(15) 0.046(6) Uiso 1 1 d . . . . .
C21 C 0.65788(17) 0.78151(13) 0.82910(11) 0.0294(3) Uani 1 1 d . . . . .
C22 C 0.62581(19) 0.87971(14) 0.78574(12) 0.0322(3) Uani 1 1 d . . . . .
H22 H 0.710(2) 0.9381(18) 0.7661(14) 0.037(5) Uiso 1 1 d . . . . .
C23 C 0.47650(18) 0.89828(13) 0.76442(11) 0.0301(3) Uani 1 1 d . . . . .
C24 C 0.4367(2) 0.99719(15) 0.71955(12) 0.0378(4) Uani 1 1 d . . . . .
H24 H 0.515(3) 1.0582(19) 0.7017(15) 0.042(5) Uiso 1 1 d . . . . .
C25 C 0.2873(2) 1.00871(16) 0.69852(13) 0.0417(4) Uani 1 1 d . . . . .
H25 H 0.261(3) 1.079(2) 0.6668(18) 0.061(7) Uiso 1 1 d . . . . .
C26 C 0.1716(2) 0.92302(16) 0.72091(12) 0.0400(4) Uani 1 1 d . . . . .
H26 H 0.063(3) 0.930(2) 0.7033(16) 0.051(6) Uiso 1 1 d . . . . .
C27 C 0.20490(19) 0.82817(15) 0.76510(12) 0.0343(4) Uani 1 1 d . . . . .
H27 H 0.126(3) 0.7644(19) 0.7843(15) 0.043(5) Uiso 1 1 d . . . . .
C28 C 0.35958(17) 0.81210(13) 0.78836(10) 0.0278(3) Uani 1 1 d . . . . .
C29 C 0.1548(2) 0.42021(17) 0.36457(14) 0.0393(4) Uani 1 1 d . . . . .
H29A H 0.122(3) 0.432(2) 0.296(2) 0.075(8) Uiso 1 1 d . . . . .
H29B H 0.156(3) 0.487(2) 0.4022(19) 0.065(7) Uiso 1 1 d . . . . .
H29C H 0.081(3) 0.352(3) 0.379(2) 0.075(8) Uiso 1 1 d . . . . .
C30 C 0.31339(18) 0.39709(14) 0.38580(11) 0.0309(3) Uani 1 1 d . . . . .
C31 C 0.43713(18) 0.47277(13) 0.36254(10) 0.0305(3) Uani 1 1 d . . . . .
C32 C 0.4177(2) 0.58184(16) 0.31509(13) 0.0390(4) Uani 1 1 d . . . . .
H32A H 0.346(3) 0.562(2) 0.2534(17) 0.054(6) Uiso 1 1 d . . . . .
H32B H 0.384(3) 0.633(2) 0.3546(19) 0.065(7) Uiso 1 1 d . . . . .
H32C H 0.510(3) 0.626(2) 0.3044(19) 0.066(7) Uiso 1 1 d . . . . .
C33 C 0.75562(19) 0.32842(16) 0.44599(13) 0.0387(4) Uani 1 1 d . . . . .
H33A H 0.824652 0.389608 0.422915 0.058 Uiso 1 1 calc R U . . .
H33B H 0.749789 0.252905 0.413514 0.058 Uiso 1 1 calc R U . . .
H33C H 0.795807 0.327262 0.515917 0.058 Uiso 1 1 calc R U . . .
C34 C 0.59730(17) 0.35212(14) 0.42398(11) 0.0308(3) Uani 1 1 d . . . . .
C35 C 0.47437(18) 0.27581(14) 0.44664(11) 0.0310(3) Uani 1 1 d . . . . .
C36 C 0.4918(2) 0.16505(15) 0.49188(13) 0.0399(4) Uani 1 1 d . . . . .
H36A H 0.395485 0.128057 0.506978 0.060 Uiso 1 1 calc R U . . .
H36B H 0.576495 0.182592 0.551430 0.060 Uiso 1 1 calc R U . . .
H36C H 0.514679 0.112242 0.446734 0.060 Uiso 1 1 calc R U . . .
C37 C 0.51740(19) 0.94929(13) 1.02161(11) 0.0334(4) Uani 1 1 d . . . . .
C38 C 0.3955(2) 0.86222(15) 1.04026(12) 0.0381(4) Uani 1 1 d . . . . .
C39 C 0.4310(2) 0.76479(15) 1.08266(13) 0.0426(4) Uani 1 1 d . . . . .
H39 H 0.350679 0.706652 1.094863 0.051 Uiso 1 1 calc R U . . .
C40 C 0.5809(3) 0.74997(16) 1.10777(13) 0.0458(5) Uani 1 1 d . . . . .
H40 H 0.593(3) 0.668(2) 1.1409(19) 0.065(7) Uiso 1 1 d . . . . .
C41 C 0.6997(2) 0.83232(17) 1.09016(13) 0.0449(4) Uani 1 1 d . . . . .
H41 H 0.799(3) 0.8211(19) 1.1055(15) 0.042(5) Uiso 1 1 d . . . . .
C42 C 0.6699(2) 0.93356(15) 1.04618(12) 0.0386(4) Uani 1 1 d . . . . .
C43 C 0.7890(2) 1.02189(17) 1.02662(13) 0.0434(4) Uani 1 1 d . . . . .
H43 H 0.891894 1.012007 1.042176 0.052 Uiso 1 1 calc R U . . .
C44 C 0.7590(2) 1.11781(16) 0.98705(13) 0.0409(4) Uani 1 1 d . . . . .
H44 H 0.843(3) 1.178(2) 0.9742(17) 0.058(6) Uiso 1 1 d . . . . .

loop_
_atom_site_aniso_label
_atom_site_aniso_U_11
_atom_site_aniso_U_22
_atom_site_aniso_U_33
_atom_site_aniso_U_23
_atom_site_aniso_U_13
_atom_site_aniso_U_12
O1 0.0285(6) 0.0283(5) 0.0367(6) -0.0009(4) 0.0086(4) 0.0014(4)
O2 0.0355(6) 0.0281(6) 0.0431(7) -0.0048(5) 0.0123(5) -0.0013(5)
N3 0.0236(6) 0.0254(6) 0.0297(6) -0.0027(5) 0.0032(5) 0.0025(5)
N4 0.0295(7) 0.0314(7) 0.0311(7) -0.0001(5) 0.0055(5) 0.0045(5)
N5 0.0261(6) 0.0338(7) 0.0320(7) 0.0014(5) 0.0041(5) 0.0040(5)
C6 0.0232(7) 0.0257(7) 0.0320(7) 0.0034(5) 0.0022(5) 0.0047(5)
C7 0.0273(7) 0.0333(8) 0.0346(8) 0.0067(6) 0.0087(6) 0.0056(6)
C8 0.0240(7) 0.0306(8) 0.0404(8) 0.0091(6) 0.0088(6) 0.0010(6)
C9 0.0232(7) 0.0251(7) 0.0360(8) 0.0055(6) 0.0034(5) 0.0023(6)
C10 0.0240(7) 0.0244(7) 0.0432(8) 0.0074(6) 0.0056(6) -0.0006(6)
C11 0.0264(7) 0.0215(7) 0.0421(8) 0.0012(6) 0.0027(6) 0.0007(6)
C12 0.0264(7) 0.0254(7) 0.0351(8) 0.0031(6) 0.0047(6) 0.0061(6)
C13 0.0227(7) 0.0247(7) 0.0342(8) 0.0034(6) 0.0044(5) 0.0019(6)
C14 0.0205(6) 0.0234(7) 0.0330(7) 0.0049(5) 0.0025(5) 0.0035(5)
C15 0.0213(7) 0.0244(7) 0.0340(7) 0.0052(6) 0.0047(5) 0.0019(5)
C16 0.0246(7) 0.0249(7) 0.0263(7) -0.0043(5) 0.0023(5) 0.0008(5)
C17 0.0325(8) 0.0256(7) 0.0332(8) -0.0014(6) 0.0058(6) 0.0044(6)
C18 0.0381(9) 0.0297(7) 0.0339(8) -0.0009(6) 0.0020(6) 0.0111(7)
C19 0.0275(8) 0.0415(9) 0.0383(8) -0.0042(7) 0.0012(6) 0.0113(7)
C20 0.0253(8) 0.0366(8) 0.0385(8) 0.0002(6) 0.0064(6) 0.0031(6)
C21 0.0257(7) 0.0300(7) 0.0288(7) -0.0023(6) 0.0045(6) 0.0031(6)
C22 0.0296(8) 0.0304(8) 0.0335(8) 0.0029(6) 0.0082(6) 0.0011(6)
C23 0.0318(8) 0.0281(7) 0.0275(7) 0.0004(6) 0.0049(6) 0.0048(6)
C24 0.0443(10) 0.0340(8) 0.0356(8) 0.0074(7) 0.0097(7) 0.0110(7)
C25 0.0498(10) 0.0411(9) 0.0358(8) 0.0071(7) 0.0055(7) 0.0211(8)
C26 0.0367(9) 0.0443(9) 0.0366(8) -0.0030(7) 0.0002(7) 0.0169(7)
C27 0.0281(8) 0.0352(8) 0.0351(8) -0.0044(6) 0.0014(6) 0.0073(6)
C28 0.0271(7) 0.0258(7) 0.0259(7) -0.0034(5) 0.0015(5) 0.0041(6)
C29 0.0295(8) 0.0394(9) 0.0455(10) 0.0006(7) 0.0043(7) 0.0084(7)
C30 0.0276(7) 0.0321(8) 0.0289(7) -0.0027(6) 0.0028(5) 0.0052(6)
C31 0.0305(8) 0.0291(7) 0.0270(7) -0.0015(6) 0.0007(6) 0.0057(6)
C32 0.0382(9) 0.0350(9) 0.0393(9) 0.0047(7) 0.0032(7) 0.0072(7)
C33 0.0281(8) 0.0472(9) 0.0407(9) 0.0050(7) 0.0062(6) 0.0119(7)
C34 0.0283(8) 0.0331(8) 0.0281(7) -0.0001(6) 0.0032(6) 0.0072(6)
C35 0.0287(7) 0.0322(8) 0.0302(7) 0.0009(6) 0.0048(6) 0.0072(6)
C36 0.0409(9) 0.0354(9) 0.0431(9) 0.0080(7) 0.0098(7) 0.0097(7)
C37 0.0409(9) 0.0289(8) 0.0264(8) -0.0034(6) 0.0061(6) 0.0041(7)
C38 0.0493(10) 0.0314(8) 0.0291(8) -0.0021(6) 0.0090(7) 0.0028(7)
C39 0.0544(11) 0.0312(8) 0.0392(9) -0.0008(7) 0.0138(8) 0.0031(7)
C40 0.0626(12) 0.0348(9) 0.0399(9) 0.0007(7) 0.0117(8) 0.0141(8)
C41 0.0510(11) 0.0448(10) 0.0369(9) -0.0028(7) 0.0057(8) 0.0153(9)
C42 0.0430(10) 0.0367(9) 0.0318(8) -0.0047(7) 0.0066(7) 0.0055(7)
C43 0.0369(9) 0.0505(10) 0.0387(9) -0.0028(7) 0.0068(7) 0.0065(8)
C44 0.0370(9) 0.0428(9) 0.0366(9) -0.0028(7) 0.0114(7) -0.0049(7)

loop_
_atom_type_symbol
_atom_type_description
_atom_type_scat_dispersion_real
_atom_type_scat_dispersion_imag
_atom_type_scat_source
C C 0.0181 0.0091 'International Tables Vol C Tables 4.2.6.8 and 6.1.1.4'
H H 0.0000 0.0000 'International Tables Vol C Tables 4.2.6.8 and 6.1.1.4'
N N 0.0311 0.0180 'International Tables Vol C Tables 4.2.6.8 and 6.1.1.4'
O O 0.0492 0.0322 'International Tables Vol C Tables 4.2.6.8 and 6.1.1.4'

loop_
_geom_angle_atom_site_label_1
_geom_angle_atom_site_label_2
_geom_angle_atom_site_label_3
_geom_angle
_geom_angle_site_symmetry_1
_geom_angle_site_symmetry_3
_geom_angle_publ_flag
C6 O1 H1 106.0(15) . . ?
C12 O2 H2 109.9(17) . . ?
C28 N3 C16 118.83(13) . . ?
C30 N4 C35 119.45(14) . . ?
C31 N5 C34 119.12(14) . . ?
O1 C6 C7 116.35(14) . . ?
O1 C6 C15 123.57(14) . . ?
C15 C6 C7 120.08(14) . . ?
C6 C7 H7 117.2(13) . . ?
C8 C7 C6 120.04(15) . . ?
C8 C7 H7 122.6(13) . . ?
C7 C8 H8 119.7(12) . . ?
C7 C8 C9 121.54(15) . . ?
C9 C8 H8 118.7(12) . . ?
C8 C9 C10 122.87(14) . . ?
C8 C9 C14 118.57(14) . . ?
C10 C9 C14 118.56(14) . . ?
C9 C10 H10 117.9(11) . . ?
C11 C10 C9 121.70(14) . . ?
C11 C10 H10 120.4(11) . . ?
C10 C11 H11 122.6(12) . . ?
C10 C11 C12 119.73(14) . . ?
C12 C11 H11 117.6(12) . . ?
O2 C12 C11 115.49(13) . . ?
O2 C12 C13 123.86(14) . . ?
C13 C12 C11 120.65(14) . . ?
C12 C13 H13 120.2(10) . . ?
C12 C13 C14 120.38(14) . . ?
C14 C13 H13 119.4(10) . . ?
C13 C14 C9 118.98(13) . . ?
C15 C14 C9 119.12(14) . . ?
C15 C14 C13 121.90(14) . . ?
C6 C15 C14 120.64(14) . . ?
C6 C15 H15 120.5(11) . . ?
C14 C15 H15 118.9(11) . . ?
N3 C16 C17 118.84(14) . . ?
N3 C16 C21 122.11(14) . . ?
C17 C16 C21 119.05(14) . . ?
C16 C17 H17 118.7(12) . . ?
C18 C17 C16 120.55(15) . . ?
C18 C17 H17 120.7(12) . . ?
C17 C18 H18 118.2(13) . . ?
C17 C18 C19 120.61(15) . . ?
C19 C18 H18 121.2(13) . . ?
C18 C19 H19 118.2(16) . . ?
C20 C19 C18 120.47(15) . . ?
C20 C19 H19 121.3(16) . . ?
C19 C20 H20 122.7(13) . . ?
C19 C20 C21 120.87(16) . . ?
C21 C20 H20 116.3(13) . . ?
C20 C21 C16 118.44(15) . . ?
C22 C21 C16 118.09(14) . . ?
C22 C21 C20 123.46(15) . . ?
C21 C22 H22 120.5(11) . . ?
C21 C22 C23 120.61(14) . . ?
C23 C22 H22 118.8(11) . . ?
C22 C23 C24 123.07(15) . . ?
C22 C23 C28 117.43(14) . . ?
C24 C23 C28 119.50(15) . . ?
C23 C24 H24 121.4(12) . . ?
C25 C24 C23 120.11(17) . . ?
C25 C24 H24 118.5(12) . . ?
C24 C25 H25 119.0(15) . . ?
C24 C25 C26 120.41(16) . . ?
C26 C25 H25 120.6(15) . . ?
C25 C26 H26 120.4(14) . . ?
C27 C26 C25 121.44(16) . . ?
C27 C26 H26 118.2(14) . . ?
C26 C27 H27 124.6(12) . . ?
C26 C27 C28 120.21(16) . . ?
C28 C27 H27 115.2(12) . . ?
N3 C28 C23 122.92(14) . . ?
N3 C28 C27 118.76(14) . . ?
C23 C28 C27 118.32(14) . . ?
H29A C29 H29B 109(2) . . ?
H29A C29 H29C 109(2) . . ?
H29B C29 H29C 109(2) . . ?
C30 C29 H29A 108.2(17) . . ?
C30 C29 H29B 110.7(16) . . ?
C30 C29 H29C 109.8(16) . . ?
N4 C30 C29 117.67(14) . . ?
N4 C30 C31 120.14(14) . . ?
C31 C30 C29 122.18(15) . . ?
N5 C31 C30 120.53(14) . . ?
N5 C31 C32 117.80(14) . . ?
C30 C31 C32 121.67(14) . . ?
C31 C32 H32A 109.6(14) . . ?
C31 C32 H32B 111.2(16) . . ?
C31 C32 H32C 113.7(16) . . ?
H32A C32 H32B 111(2) . . ?
H32A C32 H32C 106(2) . . ?
H32B C32 H32C 106(2) . . ?
H33A C33 H33B 109.5 . . ?
H33A C33 H33C 109.5 . . ?
H33B C33 H33C 109.5 . . ?
C34 C33 H33A 109.5 . . ?
C34 C33 H33B 109.5 . . ?
C34 C33 H33C 109.5 . . ?
N5 C34 C33 117.92(14) . . ?
N5 C34 C35 120.70(14) . . ?
C35 C34 C33 121.37(14) . . ?
N4 C35 C34 120.03(14) . . ?
N4 C35 C36 117.58(14) . . ?
C34 C35 C36 122.39(14) . . ?
C35 C36 H36A 109.5 . . ?
C35 C36 H36B 109.5 . . ?
C35 C36 H36C 109.5 . . ?
H36A C36 H36B 109.5 . . ?
H36A C36 H36C 109.5 . . ?
H36B C36 H36C 109.5 . . ?
C37 C37 C38 119.4(2) 2_677 . ?
C42 C37 C37 120.9(2) . 2_677 ?
C42 C37 C38 119.61(16) . . ?
C37 C38 C44 117.40(16) . 2_677 ?
C39 C38 C37 118.85(18) . . ?
C39 C38 C44 123.76(17) . 2_677 ?
C38 C39 H39 119.2 . . ?
C38 C39 C40 121.54(18) . . ?
C40 C39 H39 119.2 . . ?
C39 C40 H40 114.3(14) . . ?
C41 C40 C39 120.60(17) . . ?
C41 C40 H40 125.1(14) . . ?
C40 C41 H41 120.3(14) . . ?
C40 C41 C42 120.27(18) . . ?
C42 C41 H41 119.4(14) . . ?
C37 C42 C41 119.12(18) . . ?
C37 C42 C43 118.34(17) . . ?
C41 C42 C43 122.53(18) . . ?
C42 C43 H43 119.2 . . ?
C44 C43 C42 121.60(17) . . ?
C44 C43 H43 119.2 . . ?
C38 C44 H44 117.3(14) 2_677 . ?
C43 C44 C38 122.27(17) . 2_677 ?
C43 C44 H44 120.5(14) . . ?

loop_
_geom_bond_atom_site_label_1
_geom_bond_atom_site_label_2
_geom_bond_distance
_geom_bond_site_symmetry_2
_geom_bond_publ_flag
O1 H1 0.88(3) . ?
O1 C6 1.3617(18) . ?
O2 H2 0.84(3) . ?
O2 C12 1.3554(19) . ?
N3 C16 1.3538(19) . ?
N3 C28 1.344(2) . ?
N4 C30 1.337(2) . ?
N4 C35 1.344(2) . ?
N5 C31 1.337(2) . ?
N5 C34 1.339(2) . ?
C6 C7 1.417(2) . ?
C6 C15 1.375(2) . ?
C7 H7 0.94(2) . ?
C7 C8 1.367(2) . ?
C8 H8 0.98(2) . ?
C8 C9 1.410(2) . ?
C9 C10 1.420(2) . ?
C9 C14 1.426(2) . ?
C10 H10 0.97(2) . ?
C10 C11 1.359(2) . ?
C11 H11 0.95(2) . ?
C11 C12 1.419(2) . ?
C12 C13 1.375(2) . ?
C13 H13 0.984(19) . ?
C13 C14 1.422(2) . ?
C14 C15 1.419(2) . ?
C15 H15 0.96(2) . ?
C16 C17 1.421(2) . ?
C16 C21 1.434(2) . ?
C17 H17 1.00(2) . ?
C17 C18 1.365(2) . ?
C18 H18 0.98(2) . ?
C18 C19 1.425(3) . ?
C19 H19 0.93(3) . ?
C19 C20 1.354(2) . ?
C20 H20 0.99(2) . ?
C20 C21 1.433(2) . ?
C21 C22 1.388(2) . ?
C22 H22 1.03(2) . ?
C22 C23 1.398(2) . ?
C23 C24 1.426(2) . ?
C23 C28 1.432(2) . ?
C24 H24 0.99(2) . ?
C24 C25 1.369(3) . ?
C25 H25 1.01(3) . ?
C25 C26 1.411(3) . ?
C26 H26 0.99(2) . ?
C26 C27 1.360(2) . ?
C27 H27 1.03(2) . ?
C27 C28 1.434(2) . ?
C29 H29A 0.98(3) . ?
C29 H29B 0.94(3) . ?
C29 H29C 0.99(3) . ?
C29 C30 1.500(2) . ?
C30 C31 1.407(2) . ?
C31 C32 1.501(2) . ?
C32 H32A 0.95(2) . ?
C32 H32B 0.97(3) . ?
C32 H32C 0.95(3) . ?
C33 H33A 0.9800 . ?
C33 H33B 0.9800 . ?
C33 H33C 0.9800 . ?
C33 C34 1.501(2) . ?
C34 C35 1.402(2) . ?
C35 C36 1.502(2) . ?
C36 H36A 0.9800 . ?
C36 H36B 0.9800 . ?
C36 H36C 0.9800 . ?
C37 C37 1.428(3) 2_677 ?
C37 C38 1.435(3) . ?
C37 C42 1.412(3) . ?
C38 C39 1.383(3) . ?
C38 C44 1.450(3) 2_677 ?
C39 H39 0.9500 . ?
C39 C40 1.386(3) . ?
C40 H40 1.11(3) . ?
C40 C41 1.379(3) . ?
C41 H41 0.92(2) . ?
C41 C42 1.418(3) . ?
C42 C43 1.432(3) . ?
C43 H43 0.9500 . ?
C43 C44 1.336(3) . ?
C44 H44 0.98(3) . ?

loop_
_geom_hbond_atom_site_label_D
_geom_hbond_atom_site_label_H
_geom_hbond_atom_site_label_A
_geom_hbond_distance_DH
_geom_hbond_distance_HA
_geom_hbond_distance_DA
_geom_hbond_angle_DHA
_geom_hbond_site_symmetry_A
_geom_hbond_publ_flag
O1 H1 N3 0.88(3) 1.87(3) 2.7322(17) 168(2) . yes
O2 H2 N4 0.84(3) 1.92(3) 2.7361(19) 166(2) . yes

loop_
_geom_torsion_atom_site_label_1
_geom_torsion_atom_site_label_2
_geom_torsion_atom_site_label_3
_geom_torsion_atom_site_label_4
_geom_torsion
_geom_torsion_site_symmetry_1
_geom_torsion_site_symmetry_2
_geom_torsion_site_symmetry_3
_geom_torsion_site_symmetry_4
_geom_torsion_publ_flag
O1 C6 C7 C8 179.02(13) . . . . ?
O1 C6 C15 C14 -179.25(12) . . . . ?
O2 C12 C13 C14 -178.74(13) . . . . ?
N3 C16 C17 C18 -179.53(13) . . . . ?
N3 C16 C21 C20 -179.71(13) . . . . ?
N3 C16 C21 C22 0.8(2) . . . . ?
N4 C30 C31 N5 -0.4(2) . . . . ?
N4 C30 C31 C32 179.93(13) . . . . ?
N5 C34 C35 N4 -0.7(2) . . . . ?
N5 C34 C35 C36 179.31(14) . . . . ?
C6 C7 C8 C9 0.8(2) . . . . ?
C7 C6 C15 C14 0.2(2) . . . . ?
C7 C8 C9 C10 178.94(14) . . . . ?
C7 C8 C9 C14 -0.8(2) . . . . ?
C8 C9 C10 C11 -179.60(14) . . . . ?
C8 C9 C14 C13 -179.73(13) . . . . ?
C8 C9 C14 C15 0.6(2) . . . . ?
C9 C10 C11 C12 -0.5(2) . . . . ?
C9 C14 C15 C6 -0.3(2) . . . . ?
C10 C9 C14 C13 0.5(2) . . . . ?
C10 C9 C14 C15 -179.24(13) . . . . ?
C10 C11 C12 O2 179.47(13) . . . . ?
C10 C11 C12 C13 0.0(2) . . . . ?
C11 C12 C13 C14 0.6(2) . . . . ?
C12 C13 C14 C9 -0.9(2) . . . . ?
C12 C13 C14 C15 178.82(13) . . . . ?
C13 C14 C15 C6 -179.96(13) . . . . ?
C14 C9 C10 C11 0.2(2) . . . . ?
C15 C6 C7 C8 -0.5(2) . . . . ?
C16 N3 C28 C23 -0.7(2) . . . . ?
C16 N3 C28 C27 178.98(12) . . . . ?
C16 C17 C18 C19 -0.8(2) . . . . ?
C16 C21 C22 C23 -0.4(2) . . . . ?
C17 C16 C21 C20 0.9(2) . . . . ?
C17 C16 C21 C22 -178.56(13) . . . . ?
C17 C18 C19 C20 0.9(2) . . . . ?
C18 C19 C20 C21 0.0(2) . . . . ?
C19 C20 C21 C16 -0.8(2) . . . . ?
C19 C20 C21 C22 178.61(14) . . . . ?
C20 C21 C22 C23 -179.85(13) . . . . ?
C21 C16 C17 C18 -0.1(2) . . . . ?
C21 C22 C23 C24 -179.70(14) . . . . ?
C21 C22 C23 C28 -0.5(2) . . . . ?
C22 C23 C24 C25 178.41(15) . . . . ?
C22 C23 C28 N3 1.1(2) . . . . ?
C22 C23 C28 C27 -178.61(13) . . . . ?
C23 C24 C25 C26 0.0(3) . . . . ?
C24 C23 C28 N3 -179.69(13) . . . . ?
C24 C23 C28 C27 0.7(2) . . . . ?
C24 C25 C26 C27 1.1(3) . . . . ?
C25 C26 C27 C28 -1.2(3) . . . . ?
C26 C27 C28 N3 -179.32(13) . . . . ?
C26 C27 C28 C23 0.3(2) . . . . ?
C28 N3 C16 C17 179.10(12) . . . . ?
C28 N3 C16 C21 -0.3(2) . . . . ?
C28 C23 C24 C25 -0.8(2) . . . . ?
C29 C30 C31 N5 179.83(14) . . . . ?
C29 C30 C31 C32 0.2(2) . . . . ?
C30 N4 C35 C34 1.4(2) . . . . ?
C30 N4 C35 C36 -178.57(13) . . . . ?
C31 N5 C34 C33 -179.91(13) . . . . ?
C31 N5 C34 C35 -0.6(2) . . . . ?
C33 C34 C35 N4 178.58(14) . . . . ?
C33 C34 C35 C36 -1.4(2) . . . . ?
C34 N5 C31 C30 1.2(2) . . . . ?
C34 N5 C31 C32 -179.17(13) . . . . ?
C35 N4 C30 C29 178.88(13) . . . . ?
C35 N4 C30 C31 -0.9(2) . . . . ?
C37 C37 C38 C39 -179.62(17) 2_677 . . . ?
C37 C37 C38 C44 0.5(3) 2_677 . . 2_677 ?
C37 C37 C42 C41 179.16(16) 2_677 . . . ?
C37 C37 C42 C43 0.0(3) 2_677 . . . ?
C37 C38 C39 C40 0.3(3) . . . . ?
C37 C42 C43 C44 0.7(3) . . . . ?
C38 C37 C42 C41 -0.9(2) . . . . ?
C38 C37 C42 C43 179.94(14) . . . . ?
C38 C39 C40 C41 -0.6(3) . . . . ?
C39 C40 C41 C42 0.1(3) . . . . ?
C40 C41 C42 C37 0.6(3) . . . . ?
C40 C41 C42 C43 179.78(16) . . . . ?
C41 C42 C43 C44 -178.52(16) . . . . ?
C42 C37 C38 C39 0.4(2) . . . . ?
C42 C37 C38 C44 -179.52(14) . . . 2_677 ?
C42 C43 C44 C38 -1.2(3) . . . 2_677 ?
C44 C38 C39 C40 -179.76(15) 2_677 . . . ?
